data_7208193
loop_
_publ_author_name
'Tang, Weiwei'
'Chen, Ruihong'
'Zhao, Jing'
'Jiang, Wenqing'
'Zhang, Yong'
'Jia, Dingxian'

_publ_section_title
;
 Solvothermal syntheses and characterizations of
 lanthanide(iii)/SbS43&#x2212; complexes associated by a dien ligand: A
 detailed study based on the lanthanide contraction effect
;
_journal_issue 15
_journal_name_full CrystEngComm
_journal_page_first 5021
_journal_paper_doi 10.1039/c2ce25135c
_journal_volume 14
_journal_year 2012
_chemical_formula_moiety 'C8 H26 N6 Nd S4 Sb'
_chemical_formula_sum 'C8 H26 N6 Nd S4 Sb'
_chemical_formula_weight 600.58
_chemical_name_systematic
;
?
;
_space_group_IT_number 61
_symmetry_cell_setting orthorhombic
_symmetry_Int_Tables_number 61
_symmetry_space_group_name_Hall '-P 2ac 2ab'
_symmetry_space_group_name_H-M 'P b c a'
_atom_sites_solution_hydrogens geom
_atom_sites_solution_primary direct
_atom_sites_solution_secondary difmap
_audit_creation_method SHELXL-97
_cell_angle_alpha 90.00
_cell_angle_beta 90.00
_cell_angle_gamma 90.00
_cell_formula_units_Z 8
_cell_length_a 8.6296(13)
_cell_length_b 16.264(3)
_cell_length_c 26.393(4)
_cell_measurement_reflns_used 11648
_cell_measurement_temperature 193(2)
_cell_measurement_theta_max 25.35
_cell_measurement_theta_min 3.1
_cell_volume 3704.3(10)
_computing_cell_refinement CrystalClear
_computing_data_collection CrystalClear
_computing_data_reduction CrystalStructure
_computing_structure_refinement 'SHELXL-97 (Sheldrick, 1997)'
_computing_structure_solution 'SHELXS-97 (Sheldrick, 1990)'
_diffrn_ambient_temperature 193(2)
_diffrn_detector_area_resol_mean 7.31
_diffrn_measured_fraction_theta_full 0.997
_diffrn_measured_fraction_theta_max 0.997
_diffrn_measurement_device_type 'Rigaku Mercury'
_diffrn_measurement_method \w
_diffrn_radiation_monochromator graphite
_diffrn_radiation_source 'fine-focus sealed tube'
_diffrn_radiation_type MoK\a
_diffrn_radiation_wavelength 0.71073
_diffrn_reflns_av_R_equivalents 0.0559
_diffrn_reflns_av_sigmaI/netI 0.0280
_diffrn_reflns_limit_h_max 10
_diffrn_reflns_limit_h_min -9
_diffrn_reflns_limit_k_max 19
_diffrn_reflns_limit_k_min -16
_diffrn_reflns_limit_l_max 31
_diffrn_reflns_limit_l_min -31
_diffrn_reflns_number 34492
_diffrn_reflns_theta_full 25.35
_diffrn_reflns_theta_max 25.35
_diffrn_reflns_theta_min 3.09
_exptl_absorpt_coefficient_mu 4.681
_exptl_absorpt_correction_T_max 0.7353
_exptl_absorpt_correction_T_min 0.3341
_exptl_absorpt_correction_type multi-scan
_exptl_absorpt_process_details 'Jacobson, R. (1998) Private communication'
_exptl_crystal_colour yellow
_exptl_crystal_density_diffrn 2.154
_exptl_crystal_density_method 'not measured'
_exptl_crystal_description platelet
_exptl_crystal_F_000 2328
_exptl_crystal_size_max 0.30
_exptl_crystal_size_mid 0.10
_exptl_crystal_size_min 0.07
_refine_diff_density_max 0.913
_refine_diff_density_min -0.861
_refine_diff_density_rms 0.145
_refine_ls_extinction_method none
_refine_ls_goodness_of_fit_ref 1.135
_refine_ls_hydrogen_treatment constr
_refine_ls_matrix_type full
_refine_ls_number_parameters 200
_refine_ls_number_reflns 3393
_refine_ls_number_restraints 8
_refine_ls_restrained_S_all 1.138
_refine_ls_R_factor_all 0.0419
_refine_ls_R_factor_gt 0.0323
_refine_ls_shift/su_max 0.001
_refine_ls_shift/su_mean 0.000
_refine_ls_structure_factor_coef Fsqd
_refine_ls_weighting_details 'calc w=1/[\s^2^(Fo^2^)+(0.0000P)^2^+42.5276P] where P=(Fo^2^+2Fc^2^)/3'
_refine_ls_weighting_scheme calc
_refine_ls_wR_factor_gt 0.0706
_refine_ls_wR_factor_ref 0.0818
_reflns_number_gt 3253
_reflns_number_total 3393
_reflns_threshold_expression >2sigma(I)
_cod_data_source_file c2ce25135c.txt
_cod_data_source_block shelxl2
_cod_original_sg_symbol_Hall '-p 2ac 2ab'
_cod_original_sg_symbol_H-M 'p bca'
_cod_database_code 7208193

loop_
_symmetry_equiv_pos_as_xyz
'x, y, z'
'-x+1/2, y+1/2, z'
'x, -y+1/2, z+1/2'
'-x+1/2, -y, z+1/2'
'-x, -y, -z'
'x-1/2, -y-1/2, -z'
'-x, y-1/2, -z-1/2'
'x-1/2, y, -z-1/2'

loop_
_atom_site_label
_atom_site_type_symbol
_atom_site_fract_x
_atom_site_fract_y
_atom_site_fract_z
_atom_site_U_iso_or_equiv
_atom_site_adp_type
_atom_site_occupancy
_atom_site_symmetry_multiplicity
_atom_site_calc_flag
_atom_site_refinement_flags
Sb1 Sb 0.99794(6) 0.23405(3) 0.620331(19) 0.01636(14) Uani 1 1 d .
S1 S 0.8351(3) 0.33688(14) 0.65035(9) 0.0252(5) Uani 1 1 d .
S2 S 0.8311(2) 0.16439(13) 0.56556(8) 0.0208(5) Uani 1 1 d .
S3 S 1.2115(2) 0.28234(14) 0.57600(8) 0.0244(5) Uani 1 1 d .
S4 S 1.0774(2) 0.15093(14) 0.68672(8) 0.0230(5) Uani 1 1 d .
Nd1 Nd 0.55308(5) 0.24199(2) 0.616438(15) 0.01522(13) Uani 1 1 d .
N1 N 0.4755(9) 0.1665(5) 0.5319(3) 0.0287(18) Uani 1 1 d .
H1A H 0.4124 0.2005 0.5132 0.034 Uiso 1 1 calc R
H1B H 0.5635 0.1566 0.5132 0.034 Uiso 1 1 calc R
N2 N 0.4212(9) 0.0958(4) 0.6307(3) 0.0315(19) Uani 1 1 d .
H2 H 0.3149 0.1041 0.6336 0.038 Uiso 1 1 calc R
N3 N 0.6777(9) 0.1511(4) 0.6887(3) 0.0274(17) Uani 1 1 d .
H3A H 0.7836 0.1567 0.6869 0.033 Uiso 1 1 calc R
H3B H 0.6467 0.1720 0.7194 0.033 Uiso 1 1 calc R
N4 N 0.4047(8) 0.2716(4) 0.7026(3) 0.0234(16) Uani 1 1 d .
H4A H 0.3149 0.2411 0.7024 0.028 Uiso 1 1 calc R
H4B H 0.4651 0.2521 0.7287 0.028 Uiso 1 1 calc R
N5 N 0.4773(9) 0.3961(4) 0.6326(2) 0.0273(18) Uani 1 1 d D
N6 N 0.6003(10) 0.3415(4) 0.5409(3) 0.0293(18) Uani 1 1 d .
H6A H 0.7013 0.3349 0.5306 0.035 Uiso 1 1 calc R
H6B H 0.5382 0.3245 0.5145 0.035 Uiso 1 1 calc R
C1 C 0.3939(15) 0.0875(6) 0.5409(5) 0.051(3) Uani 1 1 d .
H1C H 0.4096 0.0513 0.5112 0.062 Uiso 1 1 calc R
H1D H 0.2814 0.0983 0.5439 0.062 Uiso 1 1 calc R
C2 C 0.4472(14) 0.0432(7) 0.5875(4) 0.043(3) Uani 1 1 d .
H2A H 0.3888 -0.0088 0.5915 0.052 Uiso 1 1 calc R
H2B H 0.5588 0.0297 0.5846 0.052 Uiso 1 1 calc R
C3 C 0.4767(13) 0.0541(6) 0.6794(4) 0.039(3) Uani 1 1 d .
H3C H 0.4192 0.0772 0.7085 0.047 Uiso 1 1 calc R
H3D H 0.4530 -0.0054 0.6775 0.047 Uiso 1 1 calc R
C4 C 0.6415(14) 0.0648(7) 0.6877(4) 0.043(3) Uani 1 1 d .
H4C H 0.6715 0.0392 0.7203 0.052 Uiso 1 1 calc R
H4D H 0.7004 0.0375 0.6603 0.052 Uiso 1 1 calc R
C5 C 0.3635(17) 0.3562(6) 0.7144(4) 0.040(4) Uani 1 1 d D
C6A C 0.454(3) 0.4182(11) 0.6861(5) 0.036(6) Uani 0.48 1 d PD
C6B C 0.363(2) 0.4158(10) 0.6716(6) 0.032(5) Uani 0.52 1 d PD
C7A C 0.469(3) 0.4526(11) 0.5890(6) 0.034(7) Uani 0.48 1 d PD
C7B C 0.545(3) 0.4585(9) 0.5994(5) 0.032(7) Uani 0.52 1 d PD
C8 C 0.5748(17) 0.4265(6) 0.5478(4) 0.036(4) Uani 1 1 d D

loop_
_atom_site_aniso_label
_atom_site_aniso_U_11
_atom_site_aniso_U_22
_atom_site_aniso_U_33
_atom_site_aniso_U_23
_atom_site_aniso_U_13
_atom_site_aniso_U_12
Sb1 0.0132(3) 0.0223(3) 0.0136(3) -0.0008(2) -0.0010(2) 0.0019(2)
S1 0.0208(11) 0.0256(12) 0.0291(12) -0.0085(9) -0.0017(9) 0.0044(9)
S2 0.0174(10) 0.0281(12) 0.0169(10) -0.0058(8) -0.0023(8) 0.0014(9)
S3 0.0185(11) 0.0357(13) 0.0191(10) 0.0024(9) 0.0016(9) -0.0040(9)
S4 0.0197(11) 0.0325(12) 0.0167(10) 0.0048(9) -0.0018(9) 0.0040(9)
Nd1 0.0156(2) 0.0164(2) 0.0137(2) -0.00063(17) 0.00179(16) 0.00079(16)
N1 0.019(4) 0.046(5) 0.021(4) -0.011(3) -0.001(3) 0.003(3)
N2 0.025(4) 0.022(4) 0.048(5) -0.002(3) 0.011(4) -0.001(3)
N3 0.031(4) 0.028(4) 0.022(4) 0.009(3) 0.012(3) 0.007(3)
N4 0.021(4) 0.028(4) 0.022(4) 0.002(3) 0.001(3) 0.007(3)
N5 0.045(5) 0.026(4) 0.011(4) 0.000(3) 0.003(3) 0.012(4)
N6 0.038(5) 0.029(4) 0.021(4) 0.006(3) 0.009(4) 0.000(4)
C1 0.066(8) 0.025(5) 0.063(8) -0.019(5) -0.009(7) 0.010(5)
C2 0.047(7) 0.036(6) 0.047(7) -0.003(5) 0.000(5) -0.004(5)
C3 0.044(7) 0.030(5) 0.043(6) 0.015(4) 0.007(5) 0.002(5)
C4 0.063(8) 0.039(6) 0.028(5) 0.005(5) -0.005(5) 0.006(5)
C5 0.055(12) 0.033(6) 0.033(6) 0.010(5) 0.016(7) 0.003(7)
C6A 0.057(17) 0.026(12) 0.025(12) -0.012(9) 0.014(12) 0.002(12)
C6B 0.039(14) 0.031(9) 0.027(12) 0.003(8) 0.023(11) -0.005(10)
C7A 0.033(17) 0.026(10) 0.031(14) 0.012(9) 0.006(12) -0.007(11)
C7B 0.033(14) 0.034(10) 0.035(16) 0.005(9) 0.019(11) -0.003(10)
C8 0.048(12) 0.022(5) 0.029(6) 0.007(4) 0.014(7) 0.011(6)

loop_
_atom_type_symbol
_atom_type_description
_atom_type_scat_dispersion_real
_atom_type_scat_dispersion_imag
_atom_type_scat_source
C C 0.0033 0.0016 'International Tables Vol C Tables 4.2.6.8 and 6.1.1.4'
H H 0.0000 0.0000 'International Tables Vol C Tables 4.2.6.8 and 6.1.1.4'
N N 0.0061 0.0033 'International Tables Vol C Tables 4.2.6.8 and 6.1.1.4'
Nd Nd -0.1943 3.0179 'International Tables Vol C Tables 4.2.6.8 and 6.1.1.4'
S S 0.1246 0.1234 'International Tables Vol C Tables 4.2.6.8 and 6.1.1.4'
Sb Sb -0.5866 1.5461 'International Tables Vol C Tables 4.2.6.8 and 6.1.1.4'

loop_
_geom_angle_atom_site_label_1
_geom_angle_atom_site_label_2
_geom_angle_atom_site_label_3
_geom_angle
_geom_angle_site_symmetry_3
S4 Sb1 S3 110.10(8) .
S4 Sb1 S1 109.94(8) .
S3 Sb1 S1 114.13(8) .
S4 Sb1 S2 111.58(8) .
S3 Sb1 S2 110.01(8) .
S1 Sb1 S2 100.80(8) .
Sb1 S1 Nd1 91.06(7) .
Sb1 S2 Nd1 90.68(7) .
Sb1 S3 Nd1 119.59(8) 1_655
N6 Nd1 N5 64.5(2) .
N6 Nd1 N1 71.3(2) .
N5 Nd1 N1 121.3(2) .
N6 Nd1 N3 146.9(3) .
N5 Nd1 N3 121.2(2) .
N1 Nd1 N3 117.0(2) .
N6 Nd1 N4 128.3(2) .
N5 Nd1 N4 64.4(2) .
N1 Nd1 N4 133.5(2) .
N3 Nd1 N4 71.3(2) .
N6 Nd1 N2 137.0(3) .
N5 Nd1 N2 136.3(2) .
N1 Nd1 N2 66.1(3) .
N3 Nd1 N2 64.7(3) .
N4 Nd1 N2 80.5(2) .
N6 Nd1 S1 77.46(19) .
N5 Nd1 S1 70.39(18) .
N1 Nd1 S1 134.02(17) .
N3 Nd1 S1 75.15(18) .
N4 Nd1 S1 92.42(17) .
N2 Nd1 S1 139.43(19) .
N6 Nd1 S2 78.18(18) .
N5 Nd1 S2 131.91(17) .
N1 Nd1 S2 68.35(17) .
N3 Nd1 S2 76.35(16) .
N4 Nd1 S2 147.01(16) .
N2 Nd1 S2 91.68(17) .
S1 Nd1 S2 72.87(6) .
N6 Nd1 S3 76.18(19) 1_455
N5 Nd1 S3 68.25(18) 1_455
N1 Nd1 S3 65.10(17) 1_455
N3 Nd1 S3 136.88(17) 1_455
N4 Nd1 S3 78.71(16) 1_455
N2 Nd1 S3 80.59(18) 1_455
S1 Nd1 S3 137.42(6) 1_455
S2 Nd1 S3 131.87(6) 1_455
C1 N1 Nd1 112.9(6) .
C1 N1 H1A 109.0 .
Nd1 N1 H1A 109.0 .
C1 N1 H1B 109.0 .
Nd1 N1 H1B 109.0 .
H1A N1 H1B 107.8 .
C2 N2 C3 110.5(8) .
C2 N2 Nd1 110.6(6) .
C3 N2 Nd1 112.4(6) .
C2 N2 H2 107.7 .
C3 N2 H2 107.7 .
Nd1 N2 H2 107.7 .
C4 N3 Nd1 116.5(6) .
C4 N3 H3A 108.2 .
Nd1 N3 H3A 108.2 .
C4 N3 H3B 108.2 .
Nd1 N3 H3B 108.2 .
H3A N3 H3B 107.3 .
C5 N4 Nd1 118.2(5) .
C5 N4 H4A 107.8 .
Nd1 N4 H4A 107.8 .
C5 N4 H4B 107.8 .
Nd1 N4 H4B 107.8 .
H4A N4 H4B 107.1 .
C7B N5 C6B 122.6(10) .
C7B N5 C6A 117.4(9) .
C6B N5 C6A 34.7(11) .
C7B N5 C7A 28.3(10) .
C6B N5 C7A 112.3(8) .
C6A N5 C7A 126.1(12) .
C7B N5 Nd1 117.8(8) .
C6B N5 Nd1 119.5(7) .
C6A N5 Nd1 115.1(9) .
C7A N5 Nd1 118.7(8) .
C8 N6 Nd1 119.0(5) .
C8 N6 H6A 107.6 .
Nd1 N6 H6A 107.6 .
C8 N6 H6B 107.6 .
Nd1 N6 H6B 107.6 .
H6A N6 H6B 107.0 .
N1 C1 C2 113.7(8) .
N1 C1 H1C 108.8 .
C2 C1 H1C 108.8 .
N1 C1 H1D 108.8 .
C2 C1 H1D 108.8 .
H1C C1 H1D 107.7 .
N2 C2 C1 108.4(9) .
N2 C2 H2A 110.0 .
C1 C2 H2A 110.0 .
N2 C2 H2B 110.0 .
C1 C2 H2B 110.0 .
H2A C2 H2B 108.4 .
C4 C3 N2 112.4(8) .
C4 C3 H3C 109.1 .
N2 C3 H3C 109.1 .
C4 C3 H3D 109.1 .
N2 C3 H3D 109.1 .
H3C C3 H3D 107.9 .
N3 C4 C3 109.5(9) .
N3 C4 H4C 109.8 .
C3 C4 H4C 109.8 .
N3 C4 H4D 109.8 .
C3 C4 H4D 109.8 .
H4C C4 H4D 108.2 .
N4 C5 C6A 114.1(11) .
N4 C5 C6B 117.1(9) .
C6A C5 C6B 34.3(10) .
N5 C6A C5 113.1(10) .
N5 C6B C5 112.8(9) .
N5 C7A C8 111.3(9) .
N5 C7B C8 112.1(9) .
N6 C8 C7B 119.4(10) .
N6 C8 C7A 118.2(11) .
C7B C8 C7A 28.0(10) .

loop_
_geom_bond_atom_site_label_1
_geom_bond_atom_site_label_2
_geom_bond_distance
_geom_bond_site_symmetry_2
Sb1 S4 2.317(2) .
Sb1 S3 2.320(2) .
Sb1 S1 2.324(2) .
Sb1 S2 2.334(2) .
S1 Nd1 3.017(2) .
S2 Nd1 3.025(2) .
S3 Nd1 3.203(2) 1_655
Nd1 N6 2.601(7) .
Nd1 N5 2.625(7) .
Nd1 N1 2.633(7) .
Nd1 N3 2.641(7) .
Nd1 N4 2.653(7) .
Nd1 N2 2.662(7) .
Nd1 S3 3.203(2) 1_455
N1 C1 1.485(14) .
N1 H1A 0.9200 .
N1 H1B 0.9200 .
N2 C2 1.444(13) .
N2 C3 1.530(12) .
N2 H2 0.9300 .
N3 C4 1.438(13) .
N3 H3A 0.9200 .
N3 H3B 0.9200 .
N4 C5 1.455(12) .
N4 H4A 0.9200 .
N4 H4B 0.9200 .
N5 C7B 1.462(9) .
N5 C6B 1.464(9) .
N5 C6A 1.470(9) .
N5 C7A 1.475(10) .
N6 C8 1.411(12) .
N6 H6A 0.9200 .
N6 H6B 0.9200 .
C1 C2 1.497(15) .
C1 H1C 0.9900 .
C1 H1D 0.9900 .
C2 H2A 0.9900 .
C2 H2B 0.9900 .
C3 C4 1.450(15) .
C3 H3C 0.9900 .
C3 H3D 0.9900 .
C4 H4C 0.9900 .
C4 H4D 0.9900 .
C5 C6A 1.476(10) .
C5 C6B 1.487(9) .
C7A C8 1.482(10) .
C7B C8 1.481(10) .

loop_
_geom_hbond_atom_site_label_D
_geom_hbond_atom_site_label_H
_geom_hbond_atom_site_label_A
_geom_hbond_distance_DH
_geom_hbond_distance_HA
_geom_hbond_distance_DA
_geom_hbond_angle_DHA
_geom_hbond_site_symmetry_A
N4 H4A S4 0.92 2.55 3.464(8) 170.4 1_455
N4 H4B S4 0.92 2.94 3.822(7) 161.6 8_557
N6 H6B S2 0.92 2.77 3.647(8) 158.6 6_566
N3 H3B S4 0.92 2.57 3.401(7) 150.3 8_557
N3 H3A S4 0.92 2.54 3.450(8) 171.7 .
N1 H1B S3 0.92 2.86 3.599(8) 138.6 6_566
N1 H1B S2 0.92 2.69 3.195(8) 115.1 .
N2 H2 S4 0.93 2.60 3.433(8) 149.8 1_455

loop_
_geom_torsion_atom_site_label_1
_geom_torsion_atom_site_label_2
_geom_torsion_atom_site_label_3
_geom_torsion_atom_site_label_4
_geom_torsion
_geom_torsion_site_symmetry_1
_geom_torsion_site_symmetry_4
S4 Sb1 S1 Nd1 -99.70(8) . .
S3 Sb1 S1 Nd1 136.02(7) . .
S2 Sb1 S1 Nd1 18.18(8) . .
S4 Sb1 S2 Nd1 98.54(8) . .
S3 Sb1 S2 Nd1 -138.95(7) . .
S1 Sb1 S2 Nd1 -18.13(8) . .
S4 Sb1 S3 Nd1 -4.87(12) . 1_655
S1 Sb1 S3 Nd1 119.31(9) . 1_655
S2 Sb1 S3 Nd1 -128.25(9) . 1_655
Sb1 S1 Nd1 N6 -95.63(18) . .
Sb1 S1 Nd1 N5 -162.74(16) . .
Sb1 S1 Nd1 N1 -47.7(3) . .
Sb1 S1 Nd1 N3 65.67(17) . .
Sb1 S1 Nd1 N4 135.61(16) . .
Sb1 S1 Nd1 N2 57.5(3) . .
Sb1 S1 Nd1 S2 -14.32(7) . .
Sb1 S1 Nd1 S3 -148.49(7) . 1_455
Sb1 S2 Nd1 N6 94.6(2) . .
Sb1 S2 Nd1 N5 55.8(2) . .
Sb1 S2 Nd1 N1 169.0(2) . .
Sb1 S2 Nd1 N3 -64.14(19) . .
Sb1 S2 Nd1 N4 -52.6(3) . .
Sb1 S2 Nd1 N2 -127.56(19) . .
Sb1 S2 Nd1 S1 14.26(7) . .
Sb1 S2 Nd1 S3 153.59(6) . 1_455
N6 Nd1 N1 C1 -170.2(7) . .
N5 Nd1 N1 C1 -127.6(6) . .
N3 Nd1 N1 C1 44.7(7) . .
N4 Nd1 N1 C1 -44.6(8) . .
N2 Nd1 N1 C1 3.4(6) . .
S1 Nd1 N1 C1 140.0(6) . .
S2 Nd1 N1 C1 105.5(7) . .
S3 Nd1 N1 C1 -87.1(6) 1_455 .
N6 Nd1 N2 C2 35.9(8) . .
N5 Nd1 N2 C2 137.9(6) . .
N1 Nd1 N2 C2 26.8(6) . .
N3 Nd1 N2 C2 -112.6(7) . .
N4 Nd1 N2 C2 173.7(7) . .
S1 Nd1 N2 C2 -103.8(7) . .
S2 Nd1 N2 C2 -38.5(7) . .
S3 Nd1 N2 C2 93.7(7) 1_455 .
N6 Nd1 N2 C3 159.9(6) . .
N5 Nd1 N2 C3 -98.1(6) . .
N1 Nd1 N2 C3 150.9(7) . .
N3 Nd1 N2 C3 11.5(6) . .
N4 Nd1 N2 C3 -62.2(6) . .
S1 Nd1 N2 C3 20.3(7) . .
S2 Nd1 N2 C3 85.5(6) . .
S3 Nd1 N2 C3 -142.3(6) 1_455 .
N6 Nd1 N3 C4 -121.5(7) . .
N5 Nd1 N3 C4 148.0(7) . .
N1 Nd1 N3 C4 -24.3(7) . .
N4 Nd1 N3 C4 105.7(7) . .
N2 Nd1 N3 C4 17.6(7) . .
S1 Nd1 N3 C4 -156.5(7) . .
S2 Nd1 N3 C4 -80.9(7) . .
S3 Nd1 N3 C4 57.3(7) 1_455 .
N6 Nd1 N4 C5 -10.8(9) . .
N5 Nd1 N4 C5 -1.7(8) . .
N1 Nd1 N4 C5 -111.5(8) . .
N3 Nd1 N4 C5 138.6(9) . .
N2 Nd1 N4 C5 -155.1(9) . .
S1 Nd1 N4 C5 65.1(8) . .
S2 Nd1 N4 C5 126.7(8) . .
S3 Nd1 N4 C5 -72.9(8) 1_455 .
N6 Nd1 N5 C7B -19.4(11) . .
N1 Nd1 N5 C7B -64.5(12) . .
N3 Nd1 N5 C7B 123.5(11) . .
N4 Nd1 N5 C7B 168.5(12) . .
N2 Nd1 N5 C7B -151.7(11) . .
S1 Nd1 N5 C7B 65.7(11) . .
S2 Nd1 N5 C7B 23.5(12) . .
S3 Nd1 N5 C7B -103.9(12) 1_455 .
N6 Nd1 N5 C6B 156.5(11) . .
N1 Nd1 N5 C6B 111.3(11) . .
N3 Nd1 N5 C6B -60.7(11) . .
N4 Nd1 N5 C6B -15.6(11) . .
N2 Nd1 N5 C6B 24.2(12) . .
S1 Nd1 N5 C6B -118.4(11) . .
S2 Nd1 N5 C6B -160.6(11) . .
S3 Nd1 N5 C6B 72.0(11) 1_455 .
N6 Nd1 N5 C6A -164.6(11) . .
N1 Nd1 N5 C6A 150.2(11) . .
N3 Nd1 N5 C6A -21.8(12) . .
N4 Nd1 N5 C6A 23.3(11) . .
N2 Nd1 N5 C6A 63.1(12) . .
S1 Nd1 N5 C6A -79.5(11) . .
S2 Nd1 N5 C6A -121.8(11) . .
S3 Nd1 N5 C6A 110.8(11) 1_455 .
N6 Nd1 N5 C7A 12.8(12) . .
N1 Nd1 N5 C7A -32.4(13) . .
N3 Nd1 N5 C7A 155.6(12) . .
N4 Nd1 N5 C7A -159.3(13) . .
N2 Nd1 N5 C7A -119.5(13) . .
S1 Nd1 N5 C7A 97.9(13) . .
S2 Nd1 N5 C7A 55.7(13) . .
S3 Nd1 N5 C7A -71.8(13) 1_455 .
N5 Nd1 N6 C8 5.2(9) . .
N1 Nd1 N6 C8 145.4(9) . .
N3 Nd1 N6 C8 -103.4(9) . .
N4 Nd1 N6 C8 14.3(10) . .
N2 Nd1 N6 C8 136.7(9) . .
S1 Nd1 N6 C8 -68.8(9) . .
S2 Nd1 N6 C8 -143.7(9) . .
S3 Nd1 N6 C8 77.4(9) 1_455 .
Nd1 N1 C1 C2 -33.2(12) . .
C3 N2 C2 C1 -178.9(9) . .
Nd1 N2 C2 C1 -53.8(10) . .
N1 C1 C2 N2 59.6(13) . .
C2 N2 C3 C4 83.7(11) . .
Nd1 N2 C3 C4 -40.4(10) . .
Nd1 N3 C4 C3 -45.6(10) . .
N2 C3 C4 N3 56.7(11) . .
Nd1 N4 C5 C6A -19.7(16) . .
Nd1 N4 C5 C6B 18.4(17) . .
C7B N5 C6A C5 171.1(17) . .
C6B N5 C6A C5 62.6(13) . .
C7A N5 C6A C5 139.3(18) . .
Nd1 N5 C6A C5 -44(2) . .
N4 C5 C6A N5 41(2) . .
C6B C5 C6A N5 -62.0(12) . .
C7B N5 C6B C5 -153.7(16) . .
C6A N5 C6B C5 -61.6(13) . .
C7A N5 C6B C5 176.5(17) . .
Nd1 N5 C6B C5 31(2) . .
N4 C5 C6B N5 -32(2) . .
C6A C5 C6B N5 62.1(12) . .
C7B N5 C7A C8 67.9(14) . .
C6B N5 C7A C8 -174.2(17) . .
C6A N5 C7A C8 149.0(17) . .
Nd1 N5 C7A C8 -28(2) . .
C6B N5 C7B C8 -145.0(17) . .
C6A N5 C7B C8 175.2(17) . .
C7A N5 C7B C8 -68.8(14) . .
Nd1 N5 C7B C8 31(2) . .
Nd1 N6 C8 C7B 9.1(19) . .
Nd1 N6 C8 C7A -23.0(18) . .
N5 C7B C8 N6 -26(3) . .
N5 C7B C8 C7A 69.3(14) . .
N5 C7A C8 N6 33(3) . .
N5 C7A C8 C7B -67.2(14) . .
